data_1564768
loop_
_publ_author_name
'Prima, Darya O.'
'Madiyeva, Malena'
'Burykina, Julia V.'
'Minyaev, Mikhail E.'
'Boiko, Daniil A.'
'Ananikov, Valentine P.'

_publ_section_title
;
 Evidence for &#x201C;cocktail&#x201D;-type catalysis in Buchwald--Hartwig
 reaction. A mechanistic study
;
_journal_issue 21
_journal_name_full 'Catalysis Science &amp; Technology'
_journal_page_first 7171
_journal_page_last 7188
_journal_paper_doi 10.1039/D1CY01601F
_journal_volume 11
_journal_year 2021
_chemical_absolute_configuration ad
_chemical_formula_moiety 'C54 H72 I4 N4 Pd2, C H2 Cl2'
_chemical_formula_sum 'C55 H74 Cl2 I4 N4 Pd2'
_chemical_formula_weight 1582.48
_space_group_crystal_system monoclinic
_space_group_IT_number 4
_space_group_name_Hall 'P 2yb'
_space_group_name_H-M_alt 'P 1 21 1'
_atom_sites_solution_hydrogens geom
_atom_sites_solution_primary direct
_atom_sites_solution_secondary difmap
_audit_creation_method SHELXL-2018/3
_audit_update_record
;
2021-04-25 deposited with the CCDC.	2021-09-13 downloaded from the CCDC.
;
_cell_angle_alpha 90
_cell_angle_beta 100.0640(10)
_cell_angle_gamma 90
_cell_formula_units_Z 2
_cell_length_a 12.5373(3)
_cell_length_b 15.0465(3)
_cell_length_c 16.1547(3)
_cell_measurement_reflns_used 9653
_cell_measurement_temperature 100(2)
_cell_measurement_theta_max 36.33
_cell_measurement_theta_min 2.79
_cell_volume 3000.57(11)
_computing_cell_refinement 'SAINT (Bruker, 2019)'
_computing_data_collection '<i>APEX3</i> (Bruker, 2019)'
_computing_data_reduction 'SAINT (Bruker, 2019)'
_computing_molecular_graphics 'SHELXTL (Sheldrick, Acta Cryst., 2008, A64, 112-122)'
_computing_publication_material 'SHELXTL (Sheldrick, Acta Cryst., 2008, A64, 112-122)'
_computing_structure_refinement 'SHELXL-2018 (Sheldrick, Acta Cryst., 2015, C71, 3-8)'
_computing_structure_solution 'SHELXT, SHELXS-2013 (Sheldrick, Acta Cryst., 2015, A71, 3-8)'
_diffrn_ambient_temperature 100(2)
_diffrn_detector_area_resol_mean 7.31
_diffrn_measured_fraction_theta_full 0.999
_diffrn_measured_fraction_theta_max 0.999
_diffrn_measurement_device_type 'Bruker AXS D8 QUEST, Photon III detector'
_diffrn_measurement_method '\f and \w shutterless scans'
_diffrn_radiation_monochromator graphite
_diffrn_radiation_type MoK\a
_diffrn_radiation_wavelength 0.71073
_diffrn_reflns_av_R_equivalents 0.0297
_diffrn_reflns_av_unetI/netI 0.0196
_diffrn_reflns_Laue_measured_fraction_full 0.999
_diffrn_reflns_Laue_measured_fraction_max 0.999
_diffrn_reflns_limit_h_max 20
_diffrn_reflns_limit_h_min -20
_diffrn_reflns_limit_k_max 25
_diffrn_reflns_limit_k_min -25
_diffrn_reflns_limit_l_max 26
_diffrn_reflns_limit_l_min -26
_diffrn_reflns_number 220125
_diffrn_reflns_point_group_measured_fraction_full 0.999
_diffrn_reflns_point_group_measured_fraction_max 0.999
_diffrn_reflns_theta_full 25.242
_diffrn_reflns_theta_max 36.347
_diffrn_reflns_theta_min 2.258
_diffrn_source 'sealed X-Ray tube'
_diffrn_source_current 30
_diffrn_source_power 50
_diffrn_source_size '0.6 mm, fine-focus'
_exptl_absorpt_coefficient_mu 2.783
_exptl_absorpt_correction_T_max 0.7471
_exptl_absorpt_correction_T_min 0.6088
_exptl_absorpt_correction_type multi-scan
_exptl_absorpt_process_details 'SADABS 2016/2 (Krause et al., J. Appl. Cryst. 2015, 48, 3-10)'
_exptl_crystal_colour red
_exptl_crystal_density_diffrn 1.752
_exptl_crystal_description block
_exptl_crystal_F_000 1540
_exptl_crystal_size_max 0.55
_exptl_crystal_size_mid 0.47
_exptl_crystal_size_min 0.42
_refine_diff_density_max 0.775
_refine_diff_density_min -0.640
_refine_diff_density_rms 0.075
_refine_ls_abs_structure_details
;
 Flack x determined using 13267 quotients [(I+)-(I-)]/[(I+)+(I-)]
 (Parsons, Flack, Wagner, Acta Cryst., 2013, B69, 249-259).
;
_refine_ls_abs_structure_Flack 0.010(3)
_refine_ls_extinction_coef 0.00128(6)
_refine_ls_extinction_expression Fc^*^=kFc[1+0.001xFc^2^\l^3^/sin(2\q)]^-1/4^
_refine_ls_extinction_method 'SHELXL-2018/3 (Sheldrick 2018)'
_refine_ls_goodness_of_fit_ref 1.086
_refine_ls_hydrogen_treatment constr
_refine_ls_matrix_type full
_refine_ls_number_parameters 631
_refine_ls_number_reflns 29074
_refine_ls_number_restraints 3
_refine_ls_restrained_S_all 1.086
_refine_ls_R_factor_all 0.0197
_refine_ls_R_factor_gt 0.0185
_refine_ls_shift/su_max 0.003
_refine_ls_shift/su_mean 0.000
_refine_ls_structure_factor_coef Fsqd
_refine_ls_weighting_details 'w=1/[\s^2^(Fo^2^)+(0.0159P)^2^+1.0134P] where P=(Fo^2^+2Fc^2^)/3'
_refine_ls_weighting_scheme calc
_refine_ls_wR_factor_gt 0.0412
_refine_ls_wR_factor_ref 0.0417
_reflns_Friedel_coverage 0.941
_reflns_Friedel_fraction_full 0.999
_reflns_Friedel_fraction_max 0.999
_reflns_number_gt 28350
_reflns_number_total 29074
_reflns_threshold_expression 'I > 2\s(I)'
_cod_data_source_file d1cy01601f2.cif
_cod_data_source_block 2C
_cod_depositor_comments 'Adding full bibliography for 1564765--1564770.cif.'
_cod_original_sg_symbol_H-M 'P 21'
_cod_database_code 1564768
_shelx_shelxl_version_number 2018/3
_shelx_space_group_comment
;
The symmetry employed for this shelxl refinement is uniquely defined
by the following loop, which should always be used as a source of
symmetry information in preference to the above space-group names.
They are only intended as comments.
;
_shelx_estimated_absorpt_t_min 0.310
_shelx_estimated_absorpt_t_max 0.388

loop_
_space_group_symop_operation_xyz
'x, y, z'
'-x, y+1/2, -z'

loop_
_atom_site_label
_atom_site_type_symbol
_atom_site_fract_x
_atom_site_fract_y
_atom_site_fract_z
_atom_site_U_iso_or_equiv
_atom_site_adp_type
_atom_site_occupancy
_atom_site_site_symmetry_order
_atom_site_calc_flag
_atom_site_refinement_flags_posn
_atom_site_refinement_flags_adp
_atom_site_refinement_flags_occupancy
_atom_site_disorder_assembly
_atom_site_disorder_group
I1 I 0.83723(2) 0.59422(2) 0.27416(2) 0.01866(3) Uani 1 1 d . . . . .
I2 I 0.73640(2) 0.37800(2) 0.22178(2) 0.01922(3) Uani 1 1 d . . . . .
I3 I 0.90275(2) 0.53682(2) 0.50067(2) 0.01876(3) Uani 1 1 d . . . . .
I4 I 0.50296(2) 0.46898(2) 0.07370(2) 0.02518(3) Uani 1 1 d . . . . .
Pd1 Pd 0.81261(2) 0.45280(2) 0.36614(2) 0.01336(3) Uani 1 1 d . . . . .
Pd2 Pd 0.66725(2) 0.53864(2) 0.17009(2) 0.01367(3) Uani 1 1 d . . . . .
N1 N 0.74094(14) 0.33470(11) 0.49981(11) 0.0144(3) Uani 1 1 d . . . . .
N2 N 0.86523(14) 0.27313(11) 0.44195(11) 0.0144(3) Uani 1 1 d . . . . .
N3 N 0.52787(15) 0.70556(12) 0.14922(12) 0.0158(3) Uani 1 1 d . . . . .
N4 N 0.67186(14) 0.72184(12) 0.09485(12) 0.0157(3) Uani 1 1 d . . . . .
C1 C 0.80059(16) 0.34648(13) 0.43760(12) 0.0139(3) Uani 1 1 d . . . . .
C2 C 0.84921(18) 0.21812(14) 0.50801(14) 0.0177(4) Uani 1 1 d . . . . .
H2 H 0.886010 0.164112 0.524711 0.021 Uiso 1 1 calc R U . . .
C3 C 0.77115(18) 0.25659(14) 0.54366(13) 0.0174(3) Uani 1 1 d . . . . .
H3 H 0.742185 0.234386 0.590133 0.021 Uiso 1 1 calc R U . . .
C4 C 0.65134(17) 0.38947(13) 0.51514(14) 0.0162(3) Uani 1 1 d . . . . .
C5 C 0.55519(17) 0.38808(14) 0.45465(14) 0.0184(4) Uani 1 1 d . . . . .
C6 C 0.4692(2) 0.43974(16) 0.47128(17) 0.0245(4) Uani 1 1 d . . . . .
H6 H 0.403257 0.440349 0.432014 0.029 Uiso 1 1 calc R U . . .
C7 C 0.4777(2) 0.49006(17) 0.54356(19) 0.0276(5) Uani 1 1 d . . . . .
H7 H 0.418989 0.526714 0.552313 0.033 Uiso 1 1 calc R U . . .
C8 C 0.5712(2) 0.48744(16) 0.60333(18) 0.0265(5) Uani 1 1 d . . . . .
H8 H 0.574918 0.521055 0.653521 0.032 Uiso 1 1 calc R U . . .
C9 C 0.66057(19) 0.43632(14) 0.59143(15) 0.0202(4) Uani 1 1 d . . . . .
C10 C 0.54055(18) 0.32925(16) 0.37716(15) 0.0201(4) Uani 1 1 d . . . . .
H10 H 0.613130 0.322156 0.360313 0.024 Uiso 1 1 calc R U . . .
C11 C 0.4636(2) 0.3686(2) 0.30197(17) 0.0315(5) Uani 1 1 d . . . . .
H11A H 0.469226 0.334453 0.251247 0.047 Uiso 1 1 calc R U . . .
H11B H 0.483430 0.430642 0.294030 0.047 Uiso 1 1 calc R U . . .
H11C H 0.389082 0.365896 0.312526 0.047 Uiso 1 1 calc R U . . .
C12 C 0.5021(2) 0.23664(18) 0.39892(19) 0.0303(5) Uani 1 1 d . . . . .
H12A H 0.495488 0.198229 0.349296 0.045 Uiso 1 1 calc R U . . .
H12B H 0.431583 0.241624 0.416756 0.045 Uiso 1 1 calc R U . . .
H12C H 0.554859 0.210956 0.444610 0.045 Uiso 1 1 calc R U . . .
C13 C 0.7569(2) 0.42914(17) 0.66250(16) 0.0243(5) Uani 1 1 d . . . . .
H13 H 0.818195 0.400627 0.640291 0.029 Uiso 1 1 calc R U . . .
C14 C 0.7948(3) 0.5198(2) 0.7000(2) 0.0377(7) Uani 1 1 d . . . . .
H14A H 0.862295 0.512405 0.740270 0.057 Uiso 1 1 calc R U . . .
H14B H 0.739049 0.544920 0.728757 0.057 Uiso 1 1 calc R U . . .
H14C H 0.807121 0.559968 0.654854 0.057 Uiso 1 1 calc R U . . .
C15 C 0.7261(2) 0.3696(2) 0.73203(16) 0.0267(5) Uani 1 1 d . . . . .
H15A H 0.786552 0.367375 0.779506 0.040 Uiso 1 1 calc R U . . .
H15B H 0.710186 0.309492 0.709973 0.040 Uiso 1 1 calc R U . . .
H15C H 0.661988 0.394043 0.750926 0.040 Uiso 1 1 calc R U . . .
C16 C 0.92423(17) 0.24556(14) 0.37694(13) 0.0153(3) Uani 1 1 d . . . . .
C17 C 0.87603(18) 0.17998(14) 0.32019(14) 0.0181(4) Uani 1 1 d . . . . .
C18 C 0.9316(2) 0.15562(16) 0.25603(15) 0.0235(4) Uani 1 1 d . . . . .
H18 H 0.901172 0.112140 0.216171 0.028 Uiso 1 1 calc R U . . .
C19 C 1.0303(2) 0.19358(17) 0.24932(16) 0.0262(5) Uani 1 1 d . . . . .
H19 H 1.066391 0.176497 0.204749 0.031 Uiso 1 1 calc R U . . .
C20 C 1.0768(2) 0.25638(17) 0.30733(17) 0.0241(4) Uani 1 1 d . . . . .
H20 H 1.145362 0.280895 0.302719 0.029 Uiso 1 1 calc R U . . .
C21 C 1.02478(17) 0.28426(14) 0.37239(14) 0.0176(3) Uani 1 1 d . . . . .
C22 C 0.77053(19) 0.13280(16) 0.32813(15) 0.0213(4) Uani 1 1 d . . . . .
H22 H 0.733822 0.167852 0.367640 0.026 Uiso 1 1 calc R U . . .
C23 C 0.6918(2) 0.12394(19) 0.24466(19) 0.0306(5) Uani 1 1 d . . . . .
H23A H 0.680099 0.182449 0.217972 0.046 Uiso 1 1 calc R U . . .
H23B H 0.622619 0.100236 0.255131 0.046 Uiso 1 1 calc R U . . .
H23C H 0.722456 0.083457 0.207440 0.046 Uiso 1 1 calc R U . . .
C24 C 0.7953(2) 0.04004(19) 0.36585(16) 0.0263(4) Uani 1 1 d . . . . .
H24A H 0.841095 0.045487 0.421367 0.039 Uiso 1 1 calc R U . . .
H24B H 0.833370 0.005061 0.328882 0.039 Uiso 1 1 calc R U . . .
H24C H 0.727429 0.010270 0.371405 0.039 Uiso 1 1 calc R U . . .
C25 C 1.07944(18) 0.35159(15) 0.43612(15) 0.0205(4) Uani 1 1 d . . . . .
H25 H 1.023812 0.374456 0.468213 0.025 Uiso 1 1 calc R U . . .
C26 C 1.1244(2) 0.43101(18) 0.3936(2) 0.0302(5) Uani 1 1 d . . . . .
H26A H 1.159247 0.472606 0.436689 0.045 Uiso 1 1 calc R U . . .
H26B H 1.064955 0.461164 0.356756 0.045 Uiso 1 1 calc R U . . .
H26C H 1.177588 0.410025 0.360312 0.045 Uiso 1 1 calc R U . . .
C27 C 1.1693(3) 0.3072(2) 0.4986(2) 0.0373(7) Uani 1 1 d . . . . .
H27A H 1.200030 0.350351 0.541734 0.056 Uiso 1 1 calc R U . . .
H27B H 1.226192 0.286112 0.468903 0.056 Uiso 1 1 calc R U . . .
H27C H 1.139251 0.256814 0.525342 0.056 Uiso 1 1 calc R U . . .
C28 C 0.61822(16) 0.66164(13) 0.13553(12) 0.0139(3) Uani 1 1 d . . . . .
C29 C 0.61545(19) 0.80125(15) 0.08262(16) 0.0223(4) Uani 1 1 d . . . . .
H29 H 0.635800 0.852758 0.055134 0.027 Uiso 1 1 calc R U . . .
C30 C 0.52579(19) 0.79106(16) 0.11746(16) 0.0224(4) Uani 1 1 d . . . . .
H30 H 0.471413 0.834529 0.119728 0.027 Uiso 1 1 calc R U . . .
C31 C 0.44240(17) 0.67091(15) 0.18911(14) 0.0170(3) Uani 1 1 d . . . . .
C32 C 0.34052(19) 0.65495(17) 0.13934(15) 0.0220(4) Uani 1 1 d . . . . .
C33 C 0.2589(2) 0.62282(19) 0.18058(18) 0.0270(5) Uani 1 1 d . . . . .
H33 H 0.188595 0.612082 0.149274 0.032 Uiso 1 1 calc R U . . .
C34 C 0.2790(2) 0.60653(18) 0.26598(18) 0.0263(5) Uani 1 1 d . . . . .
H34 H 0.223161 0.582949 0.292410 0.032 Uiso 1 1 calc R U . . .
C35 C 0.3798(2) 0.62422(16) 0.31350(16) 0.0215(4) Uani 1 1 d . . . . .
H35 H 0.392097 0.612909 0.372255 0.026 Uiso 1 1 calc R U . . .
C36 C 0.46355(17) 0.65848(14) 0.27625(14) 0.0165(3) Uani 1 1 d . . . . .
C37 C 0.3160(2) 0.6725(2) 0.04532(17) 0.0321(6) Uani 1 1 d . . . . .
H37 H 0.386487 0.675472 0.024445 0.039 Uiso 1 1 calc R U . . .
C38 C 0.2478(3) 0.5985(3) -0.0029(2) 0.0486(10) Uani 1 1 d . . . . .
H38A H 0.241192 0.609001 -0.063421 0.073 Uiso 1 1 calc R U . . .
H38B H 0.175639 0.598182 0.012558 0.073 Uiso 1 1 calc R U . . .
H38C H 0.283042 0.541050 0.011431 0.073 Uiso 1 1 calc R U . . .
C39 C 0.2581(3) 0.7632(3) 0.0271(2) 0.0406(8) Uani 1 1 d . . . . .
H39A H 0.245579 0.774782 -0.033507 0.061 Uiso 1 1 calc R U . . .
H39B H 0.303467 0.810470 0.056513 0.061 Uiso 1 1 calc R U . . .
H39C H 0.188466 0.761787 0.046851 0.061 Uiso 1 1 calc R U . . .
C40 C 0.56944(18) 0.68849(14) 0.32910(14) 0.0180(4) Uani 1 1 d . . . . .
H40 H 0.626755 0.685015 0.293247 0.022 Uiso 1 1 calc R U . . .
C41 C 0.6060(2) 0.63154(18) 0.40691(15) 0.0245(4) Uani 1 1 d . . . . .
H41A H 0.678583 0.650094 0.434244 0.037 Uiso 1 1 calc R U . . .
H41B H 0.607748 0.568963 0.390382 0.037 Uiso 1 1 calc R U . . .
H41C H 0.555211 0.638955 0.446121 0.037 Uiso 1 1 calc R U . . .
C42 C 0.5587(2) 0.78604(17) 0.35379(18) 0.0277(5) Uani 1 1 d . . . . .
H42A H 0.628365 0.807295 0.384554 0.042 Uiso 1 1 calc R U . . .
H42B H 0.503483 0.791247 0.389612 0.042 Uiso 1 1 calc R U . . .
H42C H 0.537392 0.821941 0.302971 0.042 Uiso 1 1 calc R U . . .
C43 C 0.77043(17) 0.70721(14) 0.06243(14) 0.0175(3) Uani 1 1 d . . . . .
C44 C 0.7652(2) 0.65605(16) -0.01036(15) 0.0222(4) Uani 1 1 d . . . . .
C45 C 0.8614(3) 0.6459(2) -0.0421(2) 0.0331(6) Uani 1 1 d . . . . .
H45 H 0.861521 0.610505 -0.090813 0.040 Uiso 1 1 calc R U . . .
C46 C 0.9561(3) 0.6864(2) -0.0042(2) 0.0405(7) Uani 1 1 d . . . . .
H46 H 1.020381 0.678398 -0.026884 0.049 Uiso 1 1 calc R U . . .
C47 C 0.9584(2) 0.7384(2) 0.0665(2) 0.0365(6) Uani 1 1 d . . . . .
H47 H 1.024373 0.765946 0.091615 0.044 Uiso 1 1 calc R U . . .
C48 C 0.8651(2) 0.75118(17) 0.10198(17) 0.0246(4) Uani 1 1 d . . . . .
C49 C 0.6597(2) 0.61993(19) -0.05856(16) 0.0288(5) Uani 1 1 d . . . . .
H49 H 0.605406 0.619206 -0.019982 0.035 Uiso 1 1 calc R U . . .
C50 C 0.6721(4) 0.5253(2) -0.0894(2) 0.0523(10) Uani 1 1 d . . . . .
H50A H 0.601436 0.503151 -0.117447 0.078 Uiso 1 1 calc R U . . .
H50B H 0.699788 0.486976 -0.041352 0.078 Uiso 1 1 calc R U . . .
H50C H 0.722889 0.524938 -0.129058 0.078 Uiso 1 1 calc R U . . .
C51 C 0.6181(3) 0.6826(3) -0.1320(2) 0.0499(10) Uani 1 1 d . . . . .
H51A H 0.546491 0.662725 -0.160303 0.075 Uiso 1 1 calc R U . . .
H51B H 0.668499 0.681998 -0.172027 0.075 Uiso 1 1 calc R U . . .
H51C H 0.612661 0.743072 -0.110629 0.075 Uiso 1 1 calc R U . . .
C52 C 0.8684(2) 0.8149(2) 0.17525(19) 0.0325(6) Uani 1 1 d . . . . .
H52 H 0.803866 0.803104 0.202219 0.039 Uiso 1 1 calc R U . . .
C53 C 0.9705(3) 0.8064(3) 0.2428(2) 0.0506(10) Uani 1 1 d . . . . .
H53A H 0.960759 0.840204 0.292758 0.076 Uiso 1 1 calc R U . . .
H53B H 1.033023 0.829797 0.220886 0.076 Uiso 1 1 calc R U . . .
H53C H 0.982917 0.743659 0.257804 0.076 Uiso 1 1 calc R U . . .
C54 C 0.8608(4) 0.9109(2) 0.1422(3) 0.0477(9) Uani 1 1 d . . . . .
H54A H 0.848354 0.951259 0.187095 0.072 Uiso 1 1 calc R U . . .
H54B H 0.800651 0.915625 0.094700 0.072 Uiso 1 1 calc R U . . .
H54C H 0.928673 0.926891 0.123614 0.072 Uiso 1 1 calc R U . . .
Cl1A Cl 0.16763(12) 0.38491(10) 0.13830(9) 0.0550(3) Uani 0.893(3) 1 d D . P A 1
Cl2A Cl -0.03364(15) 0.46882(13) 0.05922(11) 0.0780(6) Uani 0.893(3) 1 d D . P A 1
C55A C 0.0240(4) 0.3904(4) 0.1311(3) 0.0552(12) Uani 0.893(3) 1 d D . P A 1
H55A H -0.007715 0.331435 0.114442 0.066 Uiso 0.893(3) 1 calc R U P A 1
H55B H 0.006810 0.405116 0.187033 0.066 Uiso 0.893(3) 1 calc R U P A 1
Cl1B Cl 0.1341(10) 0.4132(9) 0.1323(9) 0.0550(3) Uani 0.107(3) 1 d D . P A 2
Cl2B Cl -0.0737(13) 0.4191(11) 0.0391(9) 0.0780(6) Uani 0.107(3) 1 d D . P A 2
C55B C -0.0029(12) 0.441(3) 0.1385(13) 0.0552(12) Uani 0.107(3) 1 d D . P A 2
H55C H -0.029896 0.403189 0.180897 0.066 Uiso 0.107(3) 1 calc R U P A 2
H55D H -0.009450 0.503850 0.153476 0.066 Uiso 0.107(3) 1 calc R U P A 2

loop_
_atom_site_aniso_label
_atom_site_aniso_U_11
_atom_site_aniso_U_22
_atom_site_aniso_U_33
_atom_site_aniso_U_23
_atom_site_aniso_U_13
_atom_site_aniso_U_12
I1 0.01854(6) 0.01461(5) 0.02171(6) 0.00385(4) 0.00042(5) -0.00056(4)
I2 0.02910(7) 0.01175(5) 0.01652(6) 0.00036(4) 0.00317(5) 0.00198(5)
I3 0.01945(5) 0.01595(5) 0.02071(6) -0.00214(5) 0.00303(4) -0.00197(5)
I4 0.02944(7) 0.02174(7) 0.02152(7) -0.00133(5) -0.00345(5) -0.00810(5)
Pd1 0.01449(6) 0.01056(5) 0.01530(6) 0.00059(4) 0.00333(4) 0.00125(4)
Pd2 0.01668(6) 0.01104(5) 0.01323(6) 0.00012(5) 0.00245(4) -0.00001(5)
N1 0.0163(7) 0.0122(7) 0.0152(7) -0.0003(5) 0.0047(6) 0.0008(5)
N2 0.0167(7) 0.0127(7) 0.0140(7) -0.0008(5) 0.0034(6) 0.0030(5)
N3 0.0149(7) 0.0158(7) 0.0172(8) 0.0017(6) 0.0039(6) 0.0029(6)
N4 0.0161(7) 0.0137(7) 0.0179(8) 0.0028(6) 0.0048(6) 0.0017(6)
C1 0.0144(7) 0.0131(7) 0.0143(8) -0.0025(6) 0.0028(6) 0.0001(6)
C2 0.0216(9) 0.0151(8) 0.0169(9) 0.0023(6) 0.0046(7) 0.0038(7)
C3 0.0222(9) 0.0150(8) 0.0155(8) 0.0016(6) 0.0051(7) 0.0012(7)
C4 0.0177(8) 0.0119(7) 0.0208(9) -0.0010(6) 0.0084(7) 0.0007(6)
C5 0.0179(8) 0.0153(8) 0.0233(9) 0.0027(7) 0.0070(7) 0.0012(7)
C6 0.0212(9) 0.0220(10) 0.0327(12) 0.0080(9) 0.0111(9) 0.0056(8)
C7 0.0284(11) 0.0200(10) 0.0395(14) 0.0045(9) 0.0195(10) 0.0078(8)
C8 0.0333(12) 0.0177(9) 0.0335(13) -0.0034(8) 0.0201(10) 0.0019(8)
C9 0.0244(10) 0.0149(8) 0.0238(10) -0.0036(7) 0.0113(8) -0.0027(7)
C10 0.0178(9) 0.0213(9) 0.0211(10) 0.0026(7) 0.0027(7) -0.0011(7)
C11 0.0304(12) 0.0358(14) 0.0249(12) 0.0060(10) -0.0045(9) 0.0017(11)
C12 0.0366(14) 0.0219(11) 0.0330(13) -0.0014(9) 0.0077(11) -0.0080(10)
C13 0.0267(11) 0.0259(11) 0.0226(10) -0.0109(8) 0.0103(8) -0.0086(9)
C14 0.0470(16) 0.0348(15) 0.0359(14) -0.0191(12) 0.0196(13) -0.0196(13)
C15 0.0277(11) 0.0327(13) 0.0205(10) -0.0044(9) 0.0068(8) -0.0026(10)
C16 0.0177(8) 0.0145(8) 0.0140(8) 0.0013(6) 0.0034(6) 0.0052(6)
C17 0.0221(9) 0.0149(8) 0.0170(9) -0.0016(7) 0.0026(7) 0.0047(7)
C18 0.0335(12) 0.0188(9) 0.0192(10) -0.0034(7) 0.0079(9) 0.0059(8)
C19 0.0355(13) 0.0224(10) 0.0244(11) -0.0007(8) 0.0156(10) 0.0073(9)
C20 0.0261(11) 0.0213(10) 0.0284(11) 0.0013(8) 0.0144(9) 0.0054(8)
C21 0.0173(8) 0.0159(8) 0.0203(9) 0.0017(7) 0.0049(7) 0.0054(7)
C22 0.0208(9) 0.0202(9) 0.0225(10) -0.0042(8) 0.0022(8) 0.0023(7)
C23 0.0321(13) 0.0234(11) 0.0314(13) -0.0014(9) -0.0081(10) -0.0012(10)
C24 0.0272(10) 0.0250(10) 0.0268(11) 0.0032(10) 0.0048(8) -0.0014(9)
C25 0.0170(9) 0.0191(9) 0.0251(10) 0.0001(7) 0.0031(7) 0.0016(7)
C26 0.0291(12) 0.0228(11) 0.0415(15) -0.0012(10) 0.0143(11) -0.0044(9)
C27 0.0317(13) 0.0302(14) 0.0439(17) -0.0018(12) -0.0109(12) 0.0057(11)
C28 0.0147(8) 0.0141(7) 0.0126(8) -0.0001(6) 0.0012(6) 0.0001(6)
C29 0.0233(10) 0.0161(9) 0.0285(11) 0.0073(8) 0.0071(8) 0.0042(7)
C30 0.0218(10) 0.0180(9) 0.0283(11) 0.0065(8) 0.0067(8) 0.0071(8)
C31 0.0150(8) 0.0185(9) 0.0181(9) -0.0017(7) 0.0040(7) 0.0004(7)
C32 0.0170(9) 0.0276(11) 0.0215(10) -0.0051(8) 0.0034(7) 0.0004(8)
C33 0.0182(10) 0.0298(12) 0.0336(13) -0.0076(10) 0.0056(9) -0.0044(8)
C34 0.0219(10) 0.0240(11) 0.0355(13) -0.0016(9) 0.0123(9) -0.0057(8)
C35 0.0245(10) 0.0185(9) 0.0234(10) 0.0001(7) 0.0091(8) -0.0002(8)
C36 0.0175(8) 0.0141(8) 0.0185(9) -0.0006(6) 0.0046(7) 0.0016(6)
C37 0.0187(10) 0.0572(19) 0.0196(11) -0.0034(11) 0.0008(8) 0.0029(11)
C38 0.0282(13) 0.078(3) 0.0355(16) -0.0251(18) -0.0067(12) 0.0053(16)
C39 0.0256(13) 0.061(2) 0.0341(15) 0.0150(14) 0.0014(11) 0.0041(13)
C40 0.0183(9) 0.0174(8) 0.0179(9) -0.0017(7) 0.0024(7) 0.0024(7)
C41 0.0282(11) 0.0253(11) 0.0190(10) 0.0022(8) 0.0017(8) 0.0051(9)
C42 0.0257(11) 0.0186(10) 0.0346(13) -0.0054(9) -0.0064(9) 0.0021(8)
C43 0.0164(8) 0.0163(8) 0.0205(9) 0.0034(7) 0.0057(7) 0.0015(7)
C44 0.0277(11) 0.0197(9) 0.0214(10) 0.0019(7) 0.0107(8) 0.0008(8)
C45 0.0388(15) 0.0308(13) 0.0348(14) 0.0022(11) 0.0206(12) 0.0074(11)
C46 0.0269(13) 0.0450(17) 0.055(2) 0.0045(15) 0.0226(13) 0.0064(12)
C47 0.0192(11) 0.0422(16) 0.0496(18) 0.0068(14) 0.0097(11) -0.0019(11)
C48 0.0201(10) 0.0233(10) 0.0303(12) 0.0060(9) 0.0043(8) -0.0014(8)
C49 0.0408(14) 0.0277(12) 0.0189(10) -0.0026(8) 0.0078(10) -0.0104(10)
C50 0.082(3) 0.0385(19) 0.0446(18) -0.0208(15) 0.0342(19) -0.0240(18)
C51 0.055(2) 0.058(2) 0.0304(15) 0.0141(15) -0.0099(14) -0.0192(18)
C52 0.0334(13) 0.0305(13) 0.0319(13) 0.0000(10) 0.0013(10) -0.0115(11)
C53 0.0453(18) 0.056(2) 0.0434(18) 0.0079(16) -0.0110(15) -0.0295(17)
C54 0.064(2) 0.0250(14) 0.053(2) -0.0043(13) 0.0072(18) -0.0100(15)
Cl1A 0.0524(7) 0.0480(7) 0.0646(7) 0.0102(6) 0.0105(5) 0.0005(5)
Cl2A 0.0861(11) 0.0725(11) 0.0830(10) 0.0467(9) 0.0362(8) 0.0354(9)
C55A 0.056(3) 0.049(3) 0.060(3) 0.023(2) 0.008(2) 0.005(2)
Cl1B 0.0524(7) 0.0480(7) 0.0646(7) 0.0102(6) 0.0105(5) 0.0005(5)
Cl2B 0.0861(11) 0.0725(11) 0.0830(10) 0.0467(9) 0.0362(8) 0.0354(9)
C55B 0.056(3) 0.049(3) 0.060(3) 0.023(2) 0.008(2) 0.005(2)

loop_
_atom_type_symbol
_atom_type_description
_atom_type_scat_dispersion_real
_atom_type_scat_dispersion_imag
_atom_type_scat_source
C C 0.0033 0.0016 'International Tables Vol C Tables 4.2.6.8 and 6.1.1.4'
H H 0.0000 0.0000 'International Tables Vol C Tables 4.2.6.8 and 6.1.1.4'
N N 0.0061 0.0033 'International Tables Vol C Tables 4.2.6.8 and 6.1.1.4'
Cl Cl 0.1484 0.1585 'International Tables Vol C Tables 4.2.6.8 and 6.1.1.4'
Pd Pd -0.9988 1.0072 'International Tables Vol C Tables 4.2.6.8 and 6.1.1.4'
I I -0.4742 1.8119 'International Tables Vol C Tables 4.2.6.8 and 6.1.1.4'

loop_
_geom_angle_atom_site_label_1
_geom_angle_atom_site_label_2
_geom_angle_atom_site_label_3
_geom_angle
_geom_angle_site_symmetry_1
_geom_angle_site_symmetry_3
_geom_angle_publ_flag
Pd2 I1 Pd1 86.662(6) . . ?
Pd1 I2 Pd2 86.388(6) . . ?
C1 Pd1 I3 88.39(6) . . ?
C1 Pd1 I2 96.79(6) . . ?
I3 Pd1 I2 173.611(8) . . ?
C1 Pd1 I1 177.61(6) . . ?
I3 Pd1 I1 90.116(7) . . ?
I2 Pd1 I1 84.579(6) . . ?
C28 Pd2 I4 91.92(6) . . ?
C28 Pd2 I1 93.43(6) . . ?
I4 Pd2 I1 174.534(8) . . ?
C28 Pd2 I2 177.70(6) . . ?
I4 Pd2 I2 90.134(7) . . ?
I1 Pd2 I2 84.496(6) . . ?
C1 N1 C3 110.45(17) . . ?
C1 N1 C4 126.35(17) . . ?
C3 N1 C4 122.96(17) . . ?
C1 N2 C2 110.88(17) . . ?
C1 N2 C16 124.70(17) . . ?
C2 N2 C16 123.11(17) . . ?
C28 N3 C30 110.68(18) . . ?
C28 N3 C31 126.97(18) . . ?
C30 N3 C31 122.34(18) . . ?
C28 N4 C29 111.06(18) . . ?
C28 N4 C43 126.89(18) . . ?
C29 N4 C43 121.94(18) . . ?
N2 C1 N1 104.72(17) . . ?
N2 C1 Pd1 125.08(14) . . ?
N1 C1 Pd1 129.57(14) . . ?
C3 C2 N2 106.53(18) . . ?
C3 C2 H2 126.7 . . ?
N2 C2 H2 126.7 . . ?
C2 C3 N1 107.37(18) . . ?
C2 C3 H3 126.3 . . ?
N1 C3 H3 126.3 . . ?
C9 C4 C5 122.88(19) . . ?
C9 C4 N1 119.1(2) . . ?
C5 C4 N1 117.81(18) . . ?
C6 C5 C4 117.0(2) . . ?
C6 C5 C10 119.9(2) . . ?
C4 C5 C10 122.99(19) . . ?
C7 C6 C5 121.4(2) . . ?
C7 C6 H6 119.3 . . ?
C5 C6 H6 119.3 . . ?
C6 C7 C8 120.4(2) . . ?
C6 C7 H7 119.8 . . ?
C8 C7 H7 119.8 . . ?
C7 C8 C9 121.4(2) . . ?
C7 C8 H8 119.3 . . ?
C9 C8 H8 119.3 . . ?
C8 C9 C4 116.8(2) . . ?
C8 C9 C13 119.0(2) . . ?
C4 C9 C13 124.0(2) . . ?
C5 C10 C11 113.4(2) . . ?
C5 C10 C12 109.8(2) . . ?
C11 C10 C12 110.7(2) . . ?
C5 C10 H10 107.6 . . ?
C11 C10 H10 107.6 . . ?
C12 C10 H10 107.6 . . ?
C10 C11 H11A 109.5 . . ?
C10 C11 H11B 109.5 . . ?
H11A C11 H11B 109.5 . . ?
C10 C11 H11C 109.5 . . ?
H11A C11 H11C 109.5 . . ?
H11B C11 H11C 109.5 . . ?
C10 C12 H12A 109.5 . . ?
C10 C12 H12B 109.5 . . ?
H12A C12 H12B 109.5 . . ?
C10 C12 H12C 109.5 . . ?
H12A C12 H12C 109.5 . . ?
H12B C12 H12C 109.5 . . ?
C9 C13 C14 112.7(2) . . ?
C9 C13 C15 109.0(2) . . ?
C14 C13 C15 109.2(2) . . ?
C9 C13 H13 108.6 . . ?
C14 C13 H13 108.6 . . ?
C15 C13 H13 108.6 . . ?
C13 C14 H14A 109.5 . . ?
C13 C14 H14B 109.5 . . ?
H14A C14 H14B 109.5 . . ?
C13 C14 H14C 109.5 . . ?
H14A C14 H14C 109.5 . . ?
H14B C14 H14C 109.5 . . ?
C13 C15 H15A 109.5 . . ?
C13 C15 H15B 109.5 . . ?
H15A C15 H15B 109.5 . . ?
C13 C15 H15C 109.5 . . ?
H15A C15 H15C 109.5 . . ?
H15B C15 H15C 109.5 . . ?
C21 C16 C17 122.96(19) . . ?
C21 C16 N2 119.82(19) . . ?
C17 C16 N2 117.23(19) . . ?
C18 C17 C16 117.0(2) . . ?
C18 C17 C22 119.5(2) . . ?
C16 C17 C22 123.40(19) . . ?
C19 C18 C17 121.3(2) . . ?
C19 C18 H18 119.4 . . ?
C17 C18 H18 119.4 . . ?
C18 C19 C20 120.3(2) . . ?
C18 C19 H19 119.9 . . ?
C20 C19 H19 119.9 . . ?
C19 C20 C21 121.2(2) . . ?
C19 C20 H20 119.4 . . ?
C21 C20 H20 119.4 . . ?
C20 C21 C16 117.2(2) . . ?
C20 C21 C25 119.7(2) . . ?
C16 C21 C25 122.99(19) . . ?
C17 C22 C23 113.6(2) . . ?
C17 C22 C24 109.77(19) . . ?
C23 C22 C24 109.0(2) . . ?
C17 C22 H22 108.1 . . ?
C23 C22 H22 108.1 . . ?
C24 C22 H22 108.1 . . ?
C22 C23 H23A 109.5 . . ?
C22 C23 H23B 109.5 . . ?
H23A C23 H23B 109.5 . . ?
C22 C23 H23C 109.5 . . ?
H23A C23 H23C 109.5 . . ?
H23B C23 H23C 109.5 . . ?
C22 C24 H24A 109.5 . . ?
C22 C24 H24B 109.5 . . ?
H24A C24 H24B 109.5 . . ?
C22 C24 H24C 109.5 . . ?
H24A C24 H24C 109.5 . . ?
H24B C24 H24C 109.5 . . ?
C21 C25 C27 110.5(2) . . ?
C21 C25 C26 111.9(2) . . ?
C27 C25 C26 110.5(2) . . ?
C21 C25 H25 107.9 . . ?
C27 C25 H25 107.9 . . ?
C26 C25 H25 107.9 . . ?
C25 C26 H26A 109.5 . . ?
C25 C26 H26B 109.5 . . ?
H26A C26 H26B 109.5 . . ?
C25 C26 H26C 109.5 . . ?
H26A C26 H26C 109.5 . . ?
H26B C26 H26C 109.5 . . ?
C25 C27 H27A 109.5 . . ?
C25 C27 H27B 109.5 . . ?
H27A C27 H27B 109.5 . . ?
C25 C27 H27C 109.5 . . ?
H27A C27 H27C 109.5 . . ?
H27B C27 H27C 109.5 . . ?
N3 C28 N4 104.48(17) . . ?
N3 C28 Pd2 128.88(15) . . ?
N4 C28 Pd2 126.60(15) . . ?
C30 C29 N4 106.50(19) . . ?
C30 C29 H29 126.7 . . ?
N4 C29 H29 126.7 . . ?
C29 C30 N3 107.27(19) . . ?
C29 C30 H30 126.4 . . ?
N3 C30 H30 126.4 . . ?
C36 C31 C32 123.1(2) . . ?
C36 C31 N3 118.26(19) . . ?
C32 C31 N3 118.6(2) . . ?
C33 C32 C31 117.0(2) . . ?
C33 C32 C37 119.9(2) . . ?
C31 C32 C37 123.1(2) . . ?
C34 C33 C32 121.0(2) . . ?
C34 C33 H33 119.5 . . ?
C32 C33 H33 119.5 . . ?
C33 C34 C35 120.6(2) . . ?
C33 C34 H34 119.7 . . ?
C35 C34 H34 119.7 . . ?
C34 C35 C36 120.9(2) . . ?
C34 C35 H35 119.5 . . ?
C36 C35 H35 119.5 . . ?
C35 C36 C31 117.3(2) . . ?
C35 C36 C40 121.2(2) . . ?
C31 C36 C40 121.35(19) . . ?
C32 C37 C38 112.3(3) . . ?
C32 C37 C39 110.4(2) . . ?
C38 C37 C39 110.0(3) . . ?
C32 C37 H37 108.0 . . ?
C38 C37 H37 108.0 . . ?
C39 C37 H37 108.0 . . ?
C37 C38 H38A 109.5 . . ?
C37 C38 H38B 109.5 . . ?
H38A C38 H38B 109.5 . . ?
C37 C38 H38C 109.5 . . ?
H38A C38 H38C 109.5 . . ?
H38B C38 H38C 109.5 . . ?
C37 C39 H39A 109.5 . . ?
C37 C39 H39B 109.5 . . ?
H39A C39 H39B 109.5 . . ?
C37 C39 H39C 109.5 . . ?
H39A C39 H39C 109.5 . . ?
H39B C39 H39C 109.5 . . ?
C36 C40 C41 113.87(19) . . ?
C36 C40 C42 108.87(18) . . ?
C41 C40 C42 110.6(2) . . ?
C36 C40 H40 107.8 . . ?
C41 C40 H40 107.8 . . ?
C42 C40 H40 107.8 . . ?
C40 C41 H41A 109.5 . . ?
C40 C41 H41B 109.5 . . ?
H41A C41 H41B 109.5 . . ?
C40 C41 H41C 109.5 . . ?
H41A C41 H41C 109.5 . . ?
H41B C41 H41C 109.5 . . ?
C40 C42 H42A 109.5 . . ?
C40 C42 H42B 109.5 . . ?
H42A C42 H42B 109.5 . . ?
C40 C42 H42C 109.5 . . ?
H42A C42 H42C 109.5 . . ?
H42B C42 H42C 109.5 . . ?
C44 C43 C48 123.5(2) . . ?
C44 C43 N4 118.2(2) . . ?
C48 C43 N4 118.1(2) . . ?
C43 C44 C45 116.9(2) . . ?
C43 C44 C49 122.6(2) . . ?
C45 C44 C49 120.3(2) . . ?
C46 C45 C44 121.2(3) . . ?
C46 C45 H45 119.4 . . ?
C44 C45 H45 119.4 . . ?
C45 C46 C47 120.7(3) . . ?
C45 C46 H46 119.6 . . ?
C47 C46 H46 119.6 . . ?
C46 C47 C48 121.1(3) . . ?
C46 C47 H47 119.4 . . ?
C48 C47 H47 119.4 . . ?
C47 C48 C43 116.5(3) . . ?
C47 C48 C52 119.6(3) . . ?
C43 C48 C52 123.7(2) . . ?
C44 C49 C50 111.9(3) . . ?
C44 C49 C51 109.0(2) . . ?
C50 C49 C51 111.2(3) . . ?
C44 C49 H49 108.2 . . ?
C50 C49 H49 108.2 . . ?
C51 C49 H49 108.2 . . ?
C49 C50 H50A 109.5 . . ?
C49 C50 H50B 109.5 . . ?
H50A C50 H50B 109.5 . . ?
C49 C50 H50C 109.5 . . ?
H50A C50 H50C 109.5 . . ?
H50B C50 H50C 109.5 . . ?
C49 C51 H51A 109.5 . . ?
C49 C51 H51B 109.5 . . ?
H51A C51 H51B 109.5 . . ?
C49 C51 H51C 109.5 . . ?
H51A C51 H51C 109.5 . . ?
H51B C51 H51C 109.5 . . ?
C48 C52 C53 114.0(3) . . ?
C48 C52 C54 109.3(3) . . ?
C53 C52 C54 108.6(3) . . ?
C48 C52 H52 108.3 . . ?
C53 C52 H52 108.3 . . ?
C54 C52 H52 108.3 . . ?
C52 C53 H53A 109.5 . . ?
C52 C53 H53B 109.5 . . ?
H53A C53 H53B 109.5 . . ?
C52 C53 H53C 109.5 . . ?
H53A C53 H53C 109.5 . . ?
H53B C53 H53C 109.5 . . ?
C52 C54 H54A 109.5 . . ?
C52 C54 H54B 109.5 . . ?
H54A C54 H54B 109.5 . . ?
C52 C54 H54C 109.5 . . ?
H54A C54 H54C 109.5 . . ?
H54B C54 H54C 109.5 . . ?
Cl2A C55A Cl1A 112.0(3) . . ?
Cl2A C55A H55A 109.2 . . ?
Cl1A C55A H55A 109.2 . . ?
Cl2A C55A H55B 109.2 . . ?
Cl1A C55A H55B 109.2 . . ?
H55A C55A H55B 107.9 . . ?
Cl2B C55B Cl1B 104.4(11) . . ?
Cl2B C55B H55C 110.9 . . ?
Cl1B C55B H55C 110.9 . . ?
Cl2B C55B H55D 110.9 . . ?
Cl1B C55B H55D 110.9 . . ?
H55C C55B H55D 108.9 . . ?

loop_
_geom_bond_atom_site_label_1
_geom_bond_atom_site_label_2
_geom_bond_distance
_geom_bond_site_symmetry_2
_geom_bond_publ_flag
I1 Pd2 2.6106(2) . ?
I1 Pd1 2.6442(2) . ?
I2 Pd1 2.6152(2) . ?
I2 Pd2 2.6530(2) . ?
I3 Pd1 2.5962(2) . ?
I4 Pd2 2.5778(2) . ?
Pd1 C1 1.994(2) . ?
Pd2 C28 1.999(2) . ?
N1 C1 1.365(3) . ?
N1 C3 1.390(3) . ?
N1 C4 1.449(3) . ?
N2 C1 1.364(3) . ?
N2 C2 1.393(3) . ?
N2 C16 1.447(3) . ?
N3 C28 1.362(3) . ?
N3 C30 1.384(3) . ?
N3 C31 1.441(3) . ?
N4 C28 1.364(3) . ?
N4 C29 1.385(3) . ?
N4 C43 1.441(3) . ?
C2 C3 1.350(3) . ?
C2 H2 0.9500 . ?
C3 H3 0.9500 . ?
C4 C9 1.407(3) . ?
C4 C5 1.413(3) . ?
C5 C6 1.393(3) . ?
C5 C10 1.518(3) . ?
C6 C7 1.380(4) . ?
C6 H6 0.9500 . ?
C7 C8 1.383(4) . ?
C7 H7 0.9500 . ?
C8 C9 1.399(3) . ?
C8 H8 0.9500 . ?
C9 C13 1.518(4) . ?
C10 C11 1.532(3) . ?
C10 C12 1.535(3) . ?
C10 H10 1.0000 . ?
C11 H11A 0.9800 . ?
C11 H11B 0.9800 . ?
C11 H11C 0.9800 . ?
C12 H12A 0.9800 . ?
C12 H12B 0.9800 . ?
C12 H12C 0.9800 . ?
C13 C14 1.534(4) . ?
C13 C15 1.538(4) . ?
C13 H13 1.0000 . ?
C14 H14A 0.9800 . ?
C14 H14B 0.9800 . ?
C14 H14C 0.9800 . ?
C15 H15A 0.9800 . ?
C15 H15B 0.9800 . ?
C15 H15C 0.9800 . ?
C16 C21 1.402(3) . ?
C16 C17 1.409(3) . ?
C17 C18 1.396(3) . ?
C17 C22 1.526(3) . ?
C18 C19 1.384(4) . ?
C18 H18 0.9500 . ?
C19 C20 1.386(4) . ?
C19 H19 0.9500 . ?
C20 C21 1.395(3) . ?
C20 H20 0.9500 . ?
C21 C25 1.520(3) . ?
C22 C23 1.531(4) . ?
C22 C24 1.533(4) . ?
C22 H22 1.0000 . ?
C23 H23A 0.9800 . ?
C23 H23B 0.9800 . ?
C23 H23C 0.9800 . ?
C24 H24A 0.9800 . ?
C24 H24B 0.9800 . ?
C24 H24C 0.9800 . ?
C25 C27 1.529(4) . ?
C25 C26 1.533(4) . ?
C25 H25 1.0000 . ?
C26 H26A 0.9800 . ?
C26 H26B 0.9800 . ?
C26 H26C 0.9800 . ?
C27 H27A 0.9800 . ?
C27 H27B 0.9800 . ?
C27 H27C 0.9800 . ?
C29 C30 1.351(3) . ?
C29 H29 0.9500 . ?
C30 H30 0.9500 . ?
C31 C36 1.399(3) . ?
C31 C32 1.406(3) . ?
C32 C33 1.401(4) . ?
C32 C37 1.519(4) . ?
C33 C34 1.380(4) . ?
C33 H33 0.9500 . ?
C34 C35 1.385(4) . ?
C34 H34 0.9500 . ?
C35 C36 1.397(3) . ?
C35 H35 0.9500 . ?
C36 C40 1.516(3) . ?
C37 C38 1.531(5) . ?
C37 C39 1.551(5) . ?
C37 H37 1.0000 . ?
C38 H38A 0.9800 . ?
C38 H38B 0.9800 . ?
C38 H38C 0.9800 . ?
C39 H39A 0.9800 . ?
C39 H39B 0.9800 . ?
C39 H39C 0.9800 . ?
C40 C41 1.524(3) . ?
C40 C42 1.533(3) . ?
C40 H40 1.0000 . ?
C41 H41A 0.9800 . ?
C41 H41B 0.9800 . ?
C41 H41C 0.9800 . ?
C42 H42A 0.9800 . ?
C42 H42B 0.9800 . ?
C42 H42C 0.9800 . ?
C43 C44 1.397(3) . ?
C43 C48 1.411(3) . ?
C44 C45 1.399(4) . ?
C44 C49 1.514(4) . ?
C45 C46 1.379(5) . ?
C45 H45 0.9500 . ?
C46 C47 1.380(5) . ?
C46 H46 0.9500 . ?
C47 C48 1.403(4) . ?
C47 H47 0.9500 . ?
C48 C52 1.518(4) . ?
C49 C50 1.525(4) . ?
C49 C51 1.534(4) . ?
C49 H49 1.0000 . ?
C50 H50A 0.9800 . ?
C50 H50B 0.9800 . ?
C50 H50C 0.9800 . ?
C51 H51A 0.9800 . ?
C51 H51B 0.9800 . ?
C51 H51C 0.9800 . ?
C52 C53 1.535(5) . ?
C52 C54 1.536(5) . ?
C52 H52 1.0000 . ?
C53 H53A 0.9800 . ?
C53 H53B 0.9800 . ?
C53 H53C 0.9800 . ?
C54 H54A 0.9800 . ?
C54 H54B 0.9800 . ?
C54 H54C 0.9800 . ?
Cl1A C55A 1.786(5) . ?
Cl2A C55A 1.724(4) . ?
C55A H55A 0.9900 . ?
C55A H55B 0.9900 . ?
Cl1B C55B 1.786(6) . ?
Cl2B C55B 1.724(5) . ?
C55B H55C 0.9900 . ?
C55B H55D 0.9900 . ?

loop_
_geom_torsion_atom_site_label_1
_geom_torsion_atom_site_label_2
_geom_torsion_atom_site_label_3
_geom_torsion_atom_site_label_4
_geom_torsion
_geom_torsion_site_symmetry_1
_geom_torsion_site_symmetry_2
_geom_torsion_site_symmetry_3
_geom_torsion_site_symmetry_4
_geom_torsion_publ_flag
C2 N2 C1 N1 -2.3(2) . . . . ?
C16 N2 C1 N1 164.91(19) . . . . ?
C2 N2 C1 Pd1 169.33(15) . . . . ?
C16 N2 C1 Pd1 -23.4(3) . . . . ?
C3 N1 C1 N2 2.0(2) . . . . ?
C4 N1 C1 N2 -172.53(19) . . . . ?
C3 N1 C1 Pd1 -169.14(16) . . . . ?
C4 N1 C1 Pd1 16.3(3) . . . . ?
C1 N2 C2 C3 1.8(2) . . . . ?
C16 N2 C2 C3 -165.7(2) . . . . ?
N2 C2 C3 N1 -0.5(2) . . . . ?
C1 N1 C3 C2 -1.0(2) . . . . ?
C4 N1 C3 C2 173.79(19) . . . . ?
C1 N1 C4 C9 -117.0(2) . . . . ?
C3 N1 C4 C9 69.1(3) . . . . ?
C1 N1 C4 C5 67.5(3) . . . . ?
C3 N1 C4 C5 -106.4(2) . . . . ?
C9 C4 C5 C6 3.4(3) . . . . ?
N1 C4 C5 C6 178.73(19) . . . . ?
C9 C4 C5 C10 -172.7(2) . . . . ?
N1 C4 C5 C10 2.7(3) . . . . ?
C4 C5 C6 C7 0.1(3) . . . . ?
C10 C5 C6 C7 176.3(2) . . . . ?
C5 C6 C7 C8 -2.7(4) . . . . ?
C6 C7 C8 C9 1.9(4) . . . . ?
C7 C8 C9 C4 1.3(3) . . . . ?
C7 C8 C9 C13 -174.3(2) . . . . ?
C5 C4 C9 C8 -4.1(3) . . . . ?
N1 C4 C9 C8 -179.35(19) . . . . ?
C5 C4 C9 C13 171.4(2) . . . . ?
N1 C4 C9 C13 -3.9(3) . . . . ?
C6 C5 C10 C11 33.7(3) . . . . ?
C4 C5 C10 C11 -150.4(2) . . . . ?
C6 C5 C10 C12 -90.7(3) . . . . ?
C4 C5 C10 C12 85.3(3) . . . . ?
C8 C9 C13 C14 -48.9(3) . . . . ?
C4 C9 C13 C14 135.8(2) . . . . ?
C8 C9 C13 C15 72.6(3) . . . . ?
C4 C9 C13 C15 -102.7(2) . . . . ?
C1 N2 C16 C21 82.7(3) . . . . ?
C2 N2 C16 C21 -111.5(2) . . . . ?
C1 N2 C16 C17 -97.0(2) . . . . ?
C2 N2 C16 C17 68.7(3) . . . . ?
C21 C16 C17 C18 -1.7(3) . . . . ?
N2 C16 C17 C18 178.05(19) . . . . ?
C21 C16 C17 C22 175.6(2) . . . . ?
N2 C16 C17 C22 -4.6(3) . . . . ?
C16 C17 C18 C19 0.8(3) . . . . ?
C22 C17 C18 C19 -176.6(2) . . . . ?
C17 C18 C19 C20 0.7(4) . . . . ?
C18 C19 C20 C21 -1.4(4) . . . . ?
C19 C20 C21 C16 0.5(3) . . . . ?
C19 C20 C21 C25 178.5(2) . . . . ?
C17 C16 C21 C20 1.0(3) . . . . ?
N2 C16 C21 C20 -178.68(19) . . . . ?
C17 C16 C21 C25 -176.8(2) . . . . ?
N2 C16 C21 C25 3.4(3) . . . . ?
C18 C17 C22 C23 -46.7(3) . . . . ?
C16 C17 C22 C23 136.0(2) . . . . ?
C18 C17 C22 C24 75.6(3) . . . . ?
C16 C17 C22 C24 -101.6(2) . . . . ?
C20 C21 C25 C27 -76.2(3) . . . . ?
C16 C21 C25 C27 101.7(3) . . . . ?
C20 C21 C25 C26 47.4(3) . . . . ?
C16 C21 C25 C26 -134.7(2) . . . . ?
C30 N3 C28 N4 0.1(2) . . . . ?
C31 N3 C28 N4 178.84(19) . . . . ?
C30 N3 C28 Pd2 177.92(17) . . . . ?
C31 N3 C28 Pd2 -3.4(3) . . . . ?
C29 N4 C28 N3 -0.7(2) . . . . ?
C43 N4 C28 N3 -176.8(2) . . . . ?
C29 N4 C28 Pd2 -178.55(16) . . . . ?
C43 N4 C28 Pd2 5.3(3) . . . . ?
C28 N4 C29 C30 1.0(3) . . . . ?
C43 N4 C29 C30 177.3(2) . . . . ?
N4 C29 C30 N3 -0.9(3) . . . . ?
C28 N3 C30 C29 0.5(3) . . . . ?
C31 N3 C30 C29 -178.3(2) . . . . ?
C28 N3 C31 C36 73.2(3) . . . . ?
C30 N3 C31 C36 -108.2(3) . . . . ?
C28 N3 C31 C32 -109.6(3) . . . . ?
C30 N3 C31 C32 69.0(3) . . . . ?
C36 C31 C32 C33 -1.8(4) . . . . ?
N3 C31 C32 C33 -178.9(2) . . . . ?
C36 C31 C32 C37 177.1(2) . . . . ?
N3 C31 C32 C37 0.0(4) . . . . ?
C31 C32 C33 C34 -1.0(4) . . . . ?
C37 C32 C33 C34 -179.9(3) . . . . ?
C32 C33 C34 C35 2.0(4) . . . . ?
C33 C34 C35 C36 -0.3(4) . . . . ?
C34 C35 C36 C31 -2.3(3) . . . . ?
C34 C35 C36 C40 172.5(2) . . . . ?
C32 C31 C36 C35 3.4(3) . . . . ?
N3 C31 C36 C35 -179.55(19) . . . . ?
C32 C31 C36 C40 -171.4(2) . . . . ?
N3 C31 C36 C40 5.7(3) . . . . ?
C33 C32 C37 C38 -42.9(4) . . . . ?
C31 C32 C37 C38 138.3(3) . . . . ?
C33 C32 C37 C39 80.3(3) . . . . ?
C31 C32 C37 C39 -98.5(3) . . . . ?
C35 C36 C40 C41 36.2(3) . . . . ?
C31 C36 C40 C41 -149.3(2) . . . . ?
C35 C36 C40 C42 -87.7(3) . . . . ?
C31 C36 C40 C42 86.9(3) . . . . ?
C28 N4 C43 C44 73.6(3) . . . . ?
C29 N4 C43 C44 -102.1(3) . . . . ?
C28 N4 C43 C48 -111.4(3) . . . . ?
C29 N4 C43 C48 72.9(3) . . . . ?
C48 C43 C44 C45 2.9(4) . . . . ?
N4 C43 C44 C45 177.6(2) . . . . ?
C48 C43 C44 C49 -171.4(2) . . . . ?
N4 C43 C44 C49 3.4(3) . . . . ?
C43 C44 C45 C46 -1.4(4) . . . . ?
C49 C44 C45 C46 172.9(3) . . . . ?
C44 C45 C46 C47 -0.1(5) . . . . ?
C45 C46 C47 C48 0.3(5) . . . . ?
C46 C47 C48 C43 1.0(4) . . . . ?
C46 C47 C48 C52 -174.9(3) . . . . ?
C44 C43 C48 C47 -2.7(4) . . . . ?
N4 C43 C48 C47 -177.4(2) . . . . ?
C44 C43 C48 C52 173.0(2) . . . . ?
N4 C43 C48 C52 -1.7(3) . . . . ?
C43 C44 C49 C50 -139.6(3) . . . . ?
C45 C44 C49 C50 46.4(3) . . . . ?
C43 C44 C49 C51 97.0(3) . . . . ?
C45 C44 C49 C51 -77.1(4) . . . . ?
C47 C48 C52 C53 -43.8(4) . . . . ?
C43 C48 C52 C53 140.7(3) . . . . ?
C47 C48 C52 C54 78.0(4) . . . . ?
C43 C48 C52 C54 -97.6(3) . . . . ?
